data_4104882
loop_
_publ_author_name
'Anoklase Jean-Luc Ayitou'
'Josepha L. Jesuraj'
'Nilotpal Barooah'
'Angel Ugrinov'
'J. Sivaguru'

_publ_contact_author
;
J. Sivaguru
Dunbar Hall
Department of Chemistry
North Dakota State University
Fargo, ND 58105
USA
;
_publ_contact_author_email sivaguru.jayaraman@ndsu.edu
_publ_contact_author_fax 'Intl. Code + (701)231-8831'
_publ_contact_author_phone 'Intl. Code + (701)231-8923'
_publ_section_title
;
 Enantiospecific Photochemical Norrish/Yang Type II Reaction of Nonbiaryl
 Atropchiral \a-Oxoamides in Solution-Axial to Point Chirality Transfer
;
_journal_name_full 'Journal of the American Chemical Society'
_journal_page_first 11314
_journal_page_last 11315
_journal_paper_doi 10.1021/ja9050586
_journal_volume 131
_journal_year 2009
_chemical_formula_sum 'C19 H21 N O2'
_chemical_formula_weight 295.37
_chemical_name_systematic
;
 ?
;
_space_group_IT_number 14
_symmetry_cell_setting monoclinic
_symmetry_space_group_name_Hall '-P 2yn'
_symmetry_space_group_name_H-M 'P 1 21/n 1'
_atom_sites_solution_hydrogens geom
_atom_sites_solution_primary direct
_atom_sites_solution_secondary difmap
_audit_creation_method SHELXL-97
_cell_angle_alpha 90.00
_cell_angle_beta 114.920(12)
_cell_angle_gamma 90.00
_cell_formula_units_Z 4
_cell_length_a 8.747(5)
_cell_length_b 21.195(13)
_cell_length_c 9.869(6)
_cell_measurement_reflns_used 971
_cell_measurement_temperature 273(2)
_cell_measurement_theta_max 23.60
_cell_measurement_theta_min 2.47
_cell_volume 1659.3(17)
_computing_cell_refinement 'Bruker SMART'
_computing_data_collection 'Bruker SMART'
_computing_data_reduction 'Bruker SAINT'
_computing_molecular_graphics 'Bruker SHELXTL'
_computing_publication_material 'Bruker SHELXTL'
_computing_structure_refinement 'SHELXL-97 (Sheldrick, 1997)'
_computing_structure_solution 'SHELXS-97 (Sheldrick, 1990)'
_diffrn_ambient_temperature 273(2)
_diffrn_measured_fraction_theta_full 0.994
_diffrn_measured_fraction_theta_max 0.994
_diffrn_measurement_device_type 'CCD area detector'
_diffrn_measurement_method 'phi and omega scans'
_diffrn_radiation_monochromator graphite
_diffrn_radiation_source 'fine-focus sealed tube'
_diffrn_radiation_type MoK\a
_diffrn_radiation_wavelength 0.71073
_diffrn_reflns_av_R_equivalents 0.0500
_diffrn_reflns_av_sigmaI/netI 0.0464
_diffrn_reflns_limit_h_max 11
_diffrn_reflns_limit_h_min -11
_diffrn_reflns_limit_k_max 27
_diffrn_reflns_limit_k_min -27
_diffrn_reflns_limit_l_max 12
_diffrn_reflns_limit_l_min -13
_diffrn_reflns_number 15549
_diffrn_reflns_theta_full 27.94
_diffrn_reflns_theta_max 27.94
_diffrn_reflns_theta_min 1.92
_exptl_absorpt_coefficient_mu 0.076
_exptl_absorpt_correction_T_max 0.9909
_exptl_absorpt_correction_T_min 0.9731
_exptl_absorpt_correction_type numerical
_exptl_crystal_colour colorless
_exptl_crystal_density_diffrn 1.182
_exptl_crystal_description block
_exptl_crystal_F_000 632
_exptl_crystal_size_max 0.36
_exptl_crystal_size_mid 0.22
_exptl_crystal_size_min 0.12
_refine_diff_density_max 0.410
_refine_diff_density_min -0.295
_refine_diff_density_rms 0.057
_refine_ls_extinction_method none
_refine_ls_goodness_of_fit_ref 1.070
_refine_ls_hydrogen_treatment mixed
_refine_ls_matrix_type full
_refine_ls_number_parameters 211
_refine_ls_number_reflns 3956
_refine_ls_number_restraints 0
_refine_ls_restrained_S_all 1.070
_refine_ls_R_factor_all 0.1079
_refine_ls_R_factor_gt 0.0680
_refine_ls_shift/su_max 0.000
_refine_ls_shift/su_mean 0.000
_refine_ls_structure_factor_coef Fsqd
_refine_ls_weighting_details 'calc w=1/[\s^2^(Fo^2^)+(0.1407P)^2^+0.2651P] where P=(Fo^2^+2Fc^2^)/3'
_refine_ls_weighting_scheme calc
_refine_ls_wR_factor_gt 0.2137
_refine_ls_wR_factor_ref 0.2481
_reflns_number_gt 2447
_reflns_number_total 3956
_reflns_threshold_expression >2sigma(I)
_cod_data_source_file ja9050586_si_002_3.cif
_cod_data_source_block 2b
_cod_original_cell_volume 1659.3(18)
_cod_database_code 4104882

loop_
_symmetry_equiv_pos_as_xyz
'x, y, z'
'-x+1/2, y+1/2, -z+1/2'
'-x, -y, -z'
'x-1/2, -y-1/2, z-1/2'

loop_
_atom_site_label
_atom_site_type_symbol
_atom_site_fract_x
_atom_site_fract_y
_atom_site_fract_z
_atom_site_U_iso_or_equiv
_atom_site_adp_type
_atom_site_occupancy
_atom_site_symmetry_multiplicity
_atom_site_calc_flag
_atom_site_refinement_flags
O2 O 0.4893(2) 0.09537(7) 0.55824(17) 0.0577(5) Uani 1 1 d .
N1 N 0.6532(2) 0.09583(7) 0.81688(18) 0.0443(5) Uani 1 1 d .
O1 O 0.6807(2) -0.03619(8) 0.7100(2) 0.0601(5) Uani 1 1 d .
C1 C 0.5576(3) 0.07095(10) 0.6809(2) 0.0440(5) Uani 1 1 d .
C2 C 0.6750(3) 0.16013(10) 0.8683(2) 0.0436(5) Uani 1 1 d .
C3 C 0.4097(3) -0.02747(10) 0.7271(2) 0.0501(6) Uani 1 1 d .
C4 C 0.5732(3) 0.00319(9) 0.7455(2) 0.0463(5) Uani 1 1 d .
C5 C 0.8207(3) 0.19520(11) 0.8971(3) 0.0520(6) Uani 1 1 d .
C6 C 0.6738(4) 0.03567(10) 0.9000(3) 0.0535(6) Uani 1 1 d .
C7 C 0.5407(3) 0.18550(11) 0.8892(3) 0.0557(6) Uani 1 1 d .
H7 H 0.4444 0.1613 0.8674 0.067 Uiso 1 1 calc R
C8 C 0.8226(4) 0.25611(12) 0.9536(3) 0.0682(7) Uani 1 1 d .
H8 H 0.9184 0.2808 0.9776 0.082 Uiso 1 1 calc R
C9 C 0.2648(3) 0.00740(13) 0.6947(3) 0.0633(7) Uani 1 1 d .
H9 H 0.2651 0.0505 0.6773 0.076 Uiso 1 1 calc R
C10 C 0.4045(4) -0.09214(11) 0.7515(3) 0.0652(7) Uani 1 1 d .
H10 H 0.5002 -0.1166 0.7729 0.078 Uiso 1 1 calc R
C11 C 0.9725(3) 0.17179(13) 0.8710(4) 0.0706(8) Uani 1 1 d .
C12 C 0.5478(4) 0.24618(13) 0.9419(3) 0.0694(7) Uani 1 1 d .
H12 H 0.4567 0.2632 0.9546 0.083 Uiso 1 1 calc R
C13 C 0.6908(4) 0.28085(12) 0.9752(3) 0.0717(8) Uani 1 1 d .
H13 H 0.6982 0.3215 1.0127 0.086 Uiso 1 1 calc R
C14 C 0.1196(4) -0.02106(17) 0.6879(3) 0.0780(8) Uani 1 1 d .
H14 H 0.0232 0.0030 0.6665 0.094 Uiso 1 1 calc R
C15 C 0.2587(5) -0.12018(15) 0.7442(3) 0.0825(9) Uani 1 1 d .
H15 H 0.2567 -0.1633 0.7610 0.099 Uiso 1 1 calc R
C16 C 0.1169(5) -0.08465(17) 0.7124(3) 0.0828(10) Uani 1 1 d .
H16 H 0.0189 -0.1037 0.7074 0.099 Uiso 1 1 calc R
C17 C 1.0560(7) 0.1171(3) 0.9663(7) 0.175(3) Uani 1 1 d .
H17A H 0.9729 0.0860 0.9585 0.263 Uiso 1 1 calc R
H17B H 1.1135 0.1307 1.0683 0.263 Uiso 1 1 calc R
H17C H 1.1359 0.0992 0.9341 0.263 Uiso 1 1 calc R
C18 C 0.9116(6) 0.1477(3) 0.7077(5) 0.1346(18) Uani 1 1 d .
H18A H 0.8557 0.1813 0.6395 0.202 Uiso 1 1 calc R
H18B H 0.8348 0.1132 0.6914 0.202 Uiso 1 1 calc R
H18C H 1.0069 0.1337 0.6913 0.202 Uiso 1 1 calc R
C19 C 1.0878(8) 0.2249(3) 0.8761(12) 0.235(5) Uani 1 1 d .
H19A H 1.0233 0.2584 0.8120 0.353 Uiso 1 1 calc R
H19B H 1.1700 0.2101 0.8428 0.353 Uiso 1 1 calc R
H19C H 1.1440 0.2402 0.9767 0.353 Uiso 1 1 calc R
H1 H 0.798(4) 0.0215(14) 0.952(3) 0.076(8) Uiso 1 1 d .
H2 H 0.619(3) 0.0347(12) 0.968(3) 0.057(7) Uiso 1 1 d .
H3 H 0.616(4) -0.0541(14) 0.622(3) 0.073(8) Uiso 1 1 d .

loop_
_atom_site_aniso_label
_atom_site_aniso_U_11
_atom_site_aniso_U_22
_atom_site_aniso_U_33
_atom_site_aniso_U_23
_atom_site_aniso_U_13
_atom_site_aniso_U_12
O2 0.0818(12) 0.0450(9) 0.0403(8) 0.0020(6) 0.0200(8) 0.0051(8)
N1 0.0551(11) 0.0358(9) 0.0401(9) -0.0032(7) 0.0180(8) -0.0034(7)
O1 0.0604(10) 0.0500(9) 0.0582(10) -0.0102(8) 0.0137(8) 0.0096(8)
C1 0.0522(12) 0.0392(10) 0.0407(10) -0.0024(8) 0.0199(9) 0.0017(9)
C2 0.0500(12) 0.0372(10) 0.0416(10) -0.0035(8) 0.0173(9) 0.0000(8)
C3 0.0660(15) 0.0419(11) 0.0369(10) -0.0049(8) 0.0162(10) -0.0058(10)
C4 0.0572(13) 0.0378(10) 0.0383(10) -0.0029(8) 0.0145(9) 0.0042(9)
C5 0.0483(12) 0.0446(12) 0.0640(14) -0.0016(10) 0.0246(11) -0.0032(9)
C6 0.0690(16) 0.0387(11) 0.0415(11) -0.0009(9) 0.0124(11) -0.0002(10)
C7 0.0487(13) 0.0563(13) 0.0622(14) -0.0113(11) 0.0236(11) -0.0029(10)
C8 0.0630(16) 0.0450(13) 0.0901(19) -0.0131(12) 0.0258(14) -0.0116(11)
C9 0.0630(16) 0.0577(14) 0.0624(15) -0.0013(12) 0.0198(12) -0.0033(12)
C10 0.0859(19) 0.0449(13) 0.0589(14) -0.0036(11) 0.0248(13) -0.0097(12)
C11 0.0532(15) 0.0639(16) 0.105(2) 0.0034(15) 0.0437(15) 0.0008(12)
C12 0.0680(17) 0.0622(16) 0.0821(18) -0.0134(13) 0.0357(14) 0.0121(13)
C13 0.0797(19) 0.0438(13) 0.0833(18) -0.0193(12) 0.0263(15) 0.0005(13)
C14 0.0677(18) 0.094(2) 0.0695(17) -0.0096(16) 0.0257(14) -0.0111(16)
C15 0.113(3) 0.0598(16) 0.0720(18) -0.0085(14) 0.0367(18) -0.0321(18)
C16 0.091(2) 0.094(2) 0.0631(17) -0.0199(16) 0.0330(16) -0.042(2)
C17 0.116(3) 0.264(7) 0.183(5) 0.132(5) 0.098(4) 0.123(4)
C18 0.119(3) 0.191(5) 0.136(4) 0.001(3) 0.095(3) 0.022(3)
C19 0.162(5) 0.145(4) 0.503(14) -0.124(7) 0.242(8) -0.079(4)

loop_
_atom_type_symbol
_atom_type_description
_atom_type_scat_dispersion_real
_atom_type_scat_dispersion_imag
_atom_type_scat_source
C C 0.0033 0.0016 'International Tables Vol C Tables 4.2.6.8 and 6.1.1.4'
H H 0.0000 0.0000 'International Tables Vol C Tables 4.2.6.8 and 6.1.1.4'
N N 0.0061 0.0033 'International Tables Vol C Tables 4.2.6.8 and 6.1.1.4'
O O 0.0106 0.0060 'International Tables Vol C Tables 4.2.6.8 and 6.1.1.4'

loop_
_geom_angle_atom_site_label_1
_geom_angle_atom_site_label_2
_geom_angle_atom_site_label_3
_geom_angle
C1 N1 C2 130.78(17)
C1 N1 C6 95.36(16)
C2 N1 C6 130.65(17)
C4 O1 H3 105.9(19)
O2 C1 N1 131.3(2)
O2 C1 C4 136.27(19)
N1 C1 C4 92.45(16)
C7 C2 C5 121.4(2)
C7 C2 N1 115.19(19)
C5 C2 N1 123.36(19)
C9 C3 C10 118.1(2)
C9 C3 C4 121.8(2)
C10 C3 C4 120.0(2)
O1 C4 C3 114.37(18)
O1 C4 C1 113.49(18)
C3 C4 C1 115.69(18)
O1 C4 C6 110.07(19)
C3 C4 C6 114.99(19)
C1 C4 C6 84.78(15)
C2 C5 C8 115.3(2)
C2 C5 C11 124.9(2)
C8 C5 C11 119.8(2)
N1 C6 C4 87.25(16)
N1 C6 H1 112.5(16)
C4 C6 H1 113.6(16)
N1 C6 H2 114.8(15)
C4 C6 H2 115.2(15)
H1 C6 H2 112(2)
C12 C7 C2 120.8(2)
C12 C7 H7 119.6
C2 C7 H7 119.6
C13 C8 C5 123.2(2)
C13 C8 H8 118.4
C5 C8 H8 118.4
C14 C9 C3 120.8(3)
C14 C9 H9 119.6
C3 C9 H9 119.6
C15 C10 C3 120.7(3)
C15 C10 H10 119.7
C3 C10 H10 119.7
C17 C11 C19 115.0(5)
C17 C11 C5 112.1(3)
C19 C11 C5 111.6(3)
C17 C11 C18 105.3(4)
C19 C11 C18 102.3(4)
C5 C11 C18 109.7(3)
C13 C12 C7 118.9(2)
C13 C12 H12 120.5
C7 C12 H12 120.5
C8 C13 C12 120.3(2)
C8 C13 H13 119.9
C12 C13 H13 119.9
C16 C14 C9 120.3(3)
C16 C14 H14 119.9
C9 C14 H14 119.9
C16 C15 C10 120.2(3)
C16 C15 H15 119.9
C10 C15 H15 119.9
C15 C16 C14 120.0(3)
C15 C16 H16 120.0
C14 C16 H16 120.0
C11 C17 H17A 109.5
C11 C17 H17B 109.5
H17A C17 H17B 109.5
C11 C17 H17C 109.5
H17A C17 H17C 109.5
H17B C17 H17C 109.5
C11 C18 H18A 109.5
C11 C18 H18B 109.5
H18A C18 H18B 109.5
C11 C18 H18C 109.5
H18A C18 H18C 109.5
H18B C18 H18C 109.5
C11 C19 H19A 109.5
C11 C19 H19B 109.5
H19A C19 H19B 109.5
C11 C19 H19C 109.5
H19A C19 H19C 109.5
H19B C19 H19C 109.5

loop_
_geom_bond_atom_site_label_1
_geom_bond_atom_site_label_2
_geom_bond_distance
O2 C1 1.217(3)
N1 C1 1.354(3)
N1 C2 1.439(3)
N1 C6 1.485(3)
O1 C4 1.407(3)
O1 H3 0.90(3)
C1 C4 1.554(3)
C2 C7 1.385(3)
C2 C5 1.397(3)
C3 C9 1.384(4)
C3 C10 1.396(3)
C3 C4 1.510(3)
C4 C6 1.563(3)
C5 C8 1.404(3)
C5 C11 1.538(3)
C6 H1 1.03(3)
C6 H2 0.98(3)
C7 C12 1.379(3)
C7 H7 0.9300
C8 C13 1.362(4)
C8 H8 0.9300
C9 C14 1.382(4)
C9 H9 0.9300
C10 C15 1.381(4)
C10 H10 0.9300
C11 C17 1.477(5)
C11 C19 1.497(5)
C11 C18 1.555(6)
C12 C13 1.366(4)
C12 H12 0.9300
C13 H13 0.9300
C14 C16 1.371(5)
C14 H14 0.9300
C15 C16 1.369(5)
C15 H15 0.9300
C16 H16 0.9300
C17 H17A 0.9600
C17 H17B 0.9600
C17 H17C 0.9600
C18 H18A 0.9600
C18 H18B 0.9600
C18 H18C 0.9600
C19 H19A 0.9600
C19 H19B 0.9600
C19 H19C 0.9600
